data_4070209
loop_
_publ_author_name
'Yuan, Jian'
'Hughes, Russell P.'
'Rheingold, Arnold L.'

_publ_section_title
;
 A Monomeric Perfluoroalkyl Iridium(III) Amido Complex with an Ir&#x2550;N
 Double Bond and Its Reactions To Activate sp3Carbon&#x2212;Hydrogen Bonds
 at Room Temperature
;
_journal_issue 16
_journal_name_full Organometallics
_journal_page_first 4646
_journal_paper_doi 10.1021/om900657f
_journal_volume 28
_journal_year 2009
_chemical_formula_sum 'C18 H23 F5 Ir N3'
_chemical_formula_weight 568.59
_chemical_name_systematic
; 
 ? 
;
_space_group_IT_number 19
_symmetry_cell_setting orthorhombic
_symmetry_space_group_name_Hall 'P 2ac 2ab'
_symmetry_space_group_name_H-M 'P 21 21 21'
_atom_sites_solution_hydrogens geom
_atom_sites_solution_primary direct
_atom_sites_solution_secondary difmap
_audit_creation_method SHELXL-97
_cell_angle_alpha 90.00
_cell_angle_beta 90.00
_cell_angle_gamma 90.00
_cell_formula_units_Z 4
_cell_length_a 10.033(3)
_cell_length_b 13.649(6)
_cell_length_c 14.624(6)
_cell_measurement_reflns_used 9480
_cell_measurement_temperature 173(2)
_cell_measurement_theta_max 25.38
_cell_measurement_theta_min 2.46
_cell_volume 2002.6(13)
_computing_cell_refinement 'Bruker SAINT'
_computing_data_collection 'Bruker APEX2'
_computing_data_reduction 'Bruker SAINT'
_computing_molecular_graphics 'Bruker SHELXTL'
_computing_publication_material 'Bruker SHELXTL'
_computing_structure_refinement 'SHELXL-97 (Sheldrick, 1997)'
_computing_structure_solution 'SHELXS-97 (Sheldrick, 1990)'
_diffrn_ambient_temperature 293(2)
_diffrn_measured_fraction_theta_full 1.000
_diffrn_measured_fraction_theta_max 0.990
_diffrn_measurement_device_type 'Bruker APEX-II CCD'
_diffrn_measurement_method '\f and \w scans'
_diffrn_radiation_monochromator graphite
_diffrn_radiation_source 'fine-focus sealed tube'
_diffrn_radiation_type MoK\a
_diffrn_radiation_wavelength 0.71073
_diffrn_reflns_av_R_equivalents 0.0516
_diffrn_reflns_av_sigmaI/netI 0.0395
_diffrn_reflns_limit_h_max 12
_diffrn_reflns_limit_h_min -11
_diffrn_reflns_limit_k_max 16
_diffrn_reflns_limit_k_min -16
_diffrn_reflns_limit_l_max 17
_diffrn_reflns_limit_l_min -17
_diffrn_reflns_number 18702
_diffrn_reflns_theta_full 25.00
_diffrn_reflns_theta_max 25.43
_diffrn_reflns_theta_min 2.04
_exptl_absorpt_coefficient_mu 6.718
_exptl_absorpt_correction_T_max 0.2461
_exptl_absorpt_correction_T_min 0.1845
_exptl_absorpt_correction_type multi-scan
_exptl_absorpt_process_details sadabs
_exptl_crystal_colour orange
_exptl_crystal_density_diffrn 1.886
_exptl_crystal_density_method 'not measured'
_exptl_crystal_description plate
_exptl_crystal_F_000 1096
_exptl_crystal_size_max 0.38
_exptl_crystal_size_mid 0.34
_exptl_crystal_size_min 0.29
_refine_diff_density_max 1.218
_refine_diff_density_min -0.877
_refine_diff_density_rms 0.095
_refine_ls_abs_structure_details 'Flack H D (1983), Acta Cryst. A39, 876-881'
_refine_ls_abs_structure_Flack -0.005(7)
_refine_ls_extinction_coef 0.00131(10)
_refine_ls_extinction_expression Fc^*^=kFc[1+0.001xFc^2^\l^3^/sin(2\q)]^-1/4^
_refine_ls_extinction_method SHELXL
_refine_ls_goodness_of_fit_ref 1.052
_refine_ls_hydrogen_treatment constr
_refine_ls_matrix_type full
_refine_ls_number_parameters 245
_refine_ls_number_reflns 3656
_refine_ls_number_restraints 0
_refine_ls_restrained_S_all 1.052
_refine_ls_R_factor_all 0.0195
_refine_ls_R_factor_gt 0.0190
_refine_ls_shift/su_max 0.002
_refine_ls_shift/su_mean 0.000
_refine_ls_structure_factor_coef Fsqd
_refine_ls_weighting_details 'calc w=1/[\s^2^(Fo^2^)+(0.0093P)^2^+0.0000P] where P=(Fo^2^+2Fc^2^)/3'
_refine_ls_weighting_scheme calc
_refine_ls_wR_factor_gt 0.0443
_refine_ls_wR_factor_ref 0.0446
_reflns_number_gt 3602
_reflns_number_total 3656
_reflns_threshold_expression >2sigma(I)
_cod_data_source_file om900657f_si_003.cif
_cod_data_source_block rph511_compound_5
_cod_depositor_comments
;
The following automatic conversions were performed:

'_symmetry_cell_setting' value 'Orthorhombic' changed to
'orthorhombic' according to
/home/saulius/struct/CIF-dictionaries/cif_core.dic dictionary named
'cif_core.dic' version 2.4.2 from 2011-04-26.

Automatic conversion script
Id: cif_fix_values 1715 2011-07-08 13:25:40Z adriana 
;
_cod_original_cell_volume 2002.7(14)
_cod_original_sg_symbol_H-M P2(1)2(1)2(1)
_cod_database_code 4070209

loop_
_symmetry_equiv_pos_as_xyz
'x, y, z'
'x+1/2, -y+1/2, -z'
'-x, y+1/2, -z+1/2'
'-x+1/2, -y, z+1/2'

loop_
_atom_site_label
_atom_site_type_symbol
_atom_site_fract_x
_atom_site_fract_y
_atom_site_fract_z
_atom_site_U_iso_or_equiv
_atom_site_adp_type
_atom_site_occupancy
_atom_site_symmetry_multiplicity
_atom_site_calc_flag
_atom_site_refinement_flags
Ir1 Ir -0.149306(15) 0.894813(9) 0.240723(10) 0.01397(6) Uani 1 1 d .
F1 F 0.0203(3) 0.73700(15) 0.16672(17) 0.0253(6) Uani 1 1 d .
F2 F 0.1062(3) 0.80171(17) 0.29217(17) 0.0243(6) Uani 1 1 d .
F3 F 0.1013(3) 0.8966(2) 0.06923(17) 0.0332(6) Uani 1 1 d .
F4 F 0.1701(3) 0.97135(18) 0.1925(2) 0.0354(7) Uani 1 1 d .
F5 F 0.2582(3) 0.83269(18) 0.15141(18) 0.0298(6) Uani 1 1 d .
N1 N -0.0439(4) 0.9817(2) 0.3326(2) 0.0180(8) Uani 1 1 d .
H1A H -0.0216 1.0382 0.3115 0.022 Uiso 1 1 calc R
N2 N -0.1641(4) 0.7941(2) 0.3479(2) 0.0190(8) Uani 1 1 d .
H2A H -0.2103 0.7426 0.3357 0.023 Uiso 1 1 calc R
N3 N 0.0792(4) 0.8557(3) 0.6251(3) 0.0263(9) Uani 1 1 d .
C1 C -0.3268(4) 0.8499(3) 0.1629(3) 0.0173(9) Uani 1 1 d .
C2 C -0.3705(4) 0.9252(3) 0.2280(3) 0.0194(9) Uani 1 1 d .
C3 C -0.3002(4) 1.0130(3) 0.2074(3) 0.0169(9) Uani 1 1 d .
C4 C -0.2111(4) 0.9954(3) 0.1299(3) 0.0179(10) Uani 1 1 d .
C5 C -0.2334(4) 0.8939(3) 0.1006(3) 0.0180(9) Uani 1 1 d .
C6 C -0.3858(5) 0.7476(3) 0.1532(3) 0.0249(11) Uani 1 1 d .
H6A H -0.4633 0.7503 0.1148 0.037 Uiso 1 1 calc R
H6B H -0.4103 0.7231 0.2124 0.037 Uiso 1 1 calc R
H6C H -0.3209 0.7047 0.1261 0.037 Uiso 1 1 calc R
C7 C -0.4750(5) 0.9105(3) 0.3009(3) 0.0277(11) Uani 1 1 d .
H7A H -0.5606 0.9291 0.2774 0.042 Uiso 1 1 calc R
H7B H -0.4539 0.9502 0.3531 0.042 Uiso 1 1 calc R
H7C H -0.4770 0.8427 0.3187 0.042 Uiso 1 1 calc R
C8 C -0.3110(4) 1.1101(3) 0.2579(3) 0.0228(9) Uani 1 1 d .
H8A H -0.3817 1.1483 0.2319 0.034 Uiso 1 1 calc R
H8B H -0.2285 1.1452 0.2525 0.034 Uiso 1 1 calc R
H8C H -0.3296 1.0980 0.3213 0.034 Uiso 1 1 calc R
C9 C -0.1298(5) 1.0713(3) 0.0794(3) 0.0226(10) Uani 1 1 d .
H9A H -0.1849 1.1033 0.0349 0.034 Uiso 1 1 calc R
H9B H -0.0563 1.0399 0.0493 0.034 Uiso 1 1 calc R
H9C H -0.0966 1.1188 0.1221 0.034 Uiso 1 1 calc R
C10 C -0.1835(5) 0.8466(3) 0.0133(3) 0.0233(11) Uani 1 1 d .
H10A H -0.2442 0.8607 -0.0357 0.035 Uiso 1 1 calc R
H10B H -0.1777 0.7770 0.0218 0.035 Uiso 1 1 calc R
H10C H -0.0970 0.8721 -0.0015 0.035 Uiso 1 1 calc R
C11 C -0.0052(4) 0.9658(3) 0.4173(3) 0.0182(9) Uani 1 1 d .
C12 C -0.0328(4) 0.8759(3) 0.4651(3) 0.0166(9) Uani 1 1 d .
C13 C -0.1139(4) 0.7968(3) 0.4316(3) 0.0176(10) Uani 1 1 d .
C14 C 0.0723(5) 1.0455(3) 0.4673(3) 0.0251(11) Uani 1 1 d .
H14A H 0.0837 1.1009 0.4276 0.038 Uiso 1 1 calc R
H14B H 0.1580 1.0206 0.4849 0.038 Uiso 1 1 calc R
H14C H 0.0239 1.0651 0.5209 0.038 Uiso 1 1 calc R
C15 C -0.1457(5) 0.7122(3) 0.4968(3) 0.0218(9) Uani 1 1 d .
H15A H -0.2002 0.6648 0.4659 0.033 Uiso 1 1 calc R
H15B H -0.1926 0.7370 0.5491 0.033 Uiso 1 1 calc R
H15C H -0.0642 0.6818 0.5162 0.033 Uiso 1 1 calc R
C16 C 0.0262(5) 0.8650(3) 0.5538(3) 0.0208(10) Uani 1 1 d .
C17 C 0.0341(5) 0.8278(3) 0.2137(3) 0.0196(9) Uani 1 1 d .
C18 C 0.1410(5) 0.8821(3) 0.1567(3) 0.0228(9) Uani 1 1 d .

loop_
_atom_site_aniso_label
_atom_site_aniso_U_11
_atom_site_aniso_U_22
_atom_site_aniso_U_33
_atom_site_aniso_U_23
_atom_site_aniso_U_13
_atom_site_aniso_U_12
Ir1 0.01480(10) 0.01585(8) 0.01126(8) 0.00081(6) -0.00064(7) -0.00070(6)
F1 0.0267(16) 0.0209(11) 0.0285(15) -0.0077(11) -0.0025(13) 0.0021(10)
F2 0.0239(15) 0.0289(13) 0.0202(13) 0.0004(10) -0.0034(11) 0.0062(10)
F3 0.0263(16) 0.0507(16) 0.0226(14) 0.0113(14) 0.0029(11) 0.0047(13)
F4 0.0298(17) 0.0282(12) 0.0482(17) -0.0029(12) 0.0097(16) -0.0081(12)
F5 0.0181(15) 0.0395(14) 0.0319(16) 0.0024(12) 0.0057(13) 0.0048(12)
N1 0.022(2) 0.0163(15) 0.0159(19) 0.0022(14) 0.0011(18) -0.0008(15)
N2 0.022(2) 0.0203(16) 0.0153(17) 0.0031(13) 0.0002(19) -0.0015(15)
N3 0.025(3) 0.037(2) 0.018(2) 0.0006(15) -0.0055(19) -0.0001(16)
C1 0.016(3) 0.0242(19) 0.012(2) 0.0010(15) -0.0034(19) -0.0015(17)
C2 0.018(2) 0.0281(19) 0.0123(19) 0.0031(15) -0.006(2) 0.0016(16)
C3 0.012(2) 0.0254(19) 0.013(2) 0.0015(17) -0.0060(17) 0.0027(15)
C4 0.018(3) 0.0191(19) 0.016(2) 0.0034(16) -0.0016(19) 0.0030(17)
C5 0.021(3) 0.0207(18) 0.0121(19) 0.0014(18) -0.0073(17) 0.0038(19)
C6 0.030(3) 0.027(2) 0.017(2) 0.0005(17) 0.000(2) -0.0080(19)
C7 0.026(3) 0.042(3) 0.016(2) -0.003(2) 0.001(2) -0.005(2)
C8 0.025(2) 0.0240(18) 0.020(2) 0.001(2) -0.0013(17) 0.0036(15)
C9 0.027(3) 0.0212(19) 0.019(2) 0.0055(15) -0.002(2) -0.0007(18)
C10 0.029(3) 0.026(2) 0.014(2) -0.0014(17) 0.001(2) 0.0032(18)
C11 0.016(2) 0.025(2) 0.014(2) -0.0033(17) -0.0018(19) 0.0060(17)
C12 0.018(2) 0.023(2) 0.0083(19) 0.0021(15) -0.0001(18) 0.0063(18)
C13 0.016(3) 0.022(2) 0.014(2) 0.0020(16) 0.0024(18) 0.0061(17)
C14 0.030(3) 0.024(2) 0.021(2) 0.0019(17) -0.010(2) -0.0032(19)
C15 0.021(3) 0.0242(19) 0.020(2) 0.0045(16) -0.002(2) 0.0026(19)
C16 0.019(3) 0.020(2) 0.023(3) 0.0009(16) 0.005(2) 0.0007(17)
C17 0.026(3) 0.0193(18) 0.013(2) -0.0008(16) -0.002(2) 0.0014(18)
C18 0.022(3) 0.023(2) 0.023(2) 0.0006(17) -0.002(2) 0.005(2)

loop_
_atom_type_symbol
_atom_type_description
_atom_type_scat_dispersion_real
_atom_type_scat_dispersion_imag
_atom_type_scat_source
C C 0.0033 0.0016 'International Tables Vol C Tables 4.2.6.8 and 6.1.1.4'
H H 0.0000 0.0000 'International Tables Vol C Tables 4.2.6.8 and 6.1.1.4'
N N 0.0061 0.0033 'International Tables Vol C Tables 4.2.6.8 and 6.1.1.4'
F F 0.0171 0.0103 'International Tables Vol C Tables 4.2.6.8 and 6.1.1.4'
Ir Ir -1.4442 7.9887 'International Tables Vol C Tables 4.2.6.8 and 6.1.1.4'

loop_
_geom_angle_atom_site_label_1
_geom_angle_atom_site_label_2
_geom_angle_atom_site_label_3
_geom_angle
N1 Ir1 N2 85.79(13)
N1 Ir1 C17 85.65(14)
N2 Ir1 C17 85.24(15)
N1 Ir1 C1 154.70(14)
N2 Ir1 C1 98.45(15)
C17 Ir1 C1 119.48(15)
N1 Ir1 C4 105.17(15)
N2 Ir1 C4 159.64(16)
C17 Ir1 C4 112.26(16)
C1 Ir1 C4 64.38(15)
N1 Ir1 C5 142.54(14)
N2 Ir1 C5 131.51(14)
C17 Ir1 C5 99.07(16)
C1 Ir1 C5 38.02(15)
C4 Ir1 C5 38.69(15)
N1 Ir1 C2 116.54(14)
N2 Ir1 C2 96.45(15)
C17 Ir1 C2 157.80(15)
C1 Ir1 C2 38.33(14)
C4 Ir1 C2 63.38(15)
C5 Ir1 C2 63.38(15)
N1 Ir1 C3 94.20(14)
N2 Ir1 C3 125.61(15)
C17 Ir1 C3 149.11(15)
C1 Ir1 C3 63.01(14)
C4 Ir1 C3 38.12(15)
C5 Ir1 C3 63.27(15)
C2 Ir1 C3 36.60(14)
C11 N1 Ir1 131.6(3)
C13 N2 Ir1 130.4(3)
C5 C1 C2 108.2(3)
C5 C1 C6 125.2(4)
C2 C1 C6 125.9(4)
C5 C1 Ir1 71.6(2)
C2 C1 Ir1 73.2(2)
C6 C1 Ir1 128.2(3)
C3 C2 C1 107.7(3)
C3 C2 C7 127.3(4)
C1 C2 C7 124.9(3)
C3 C2 Ir1 71.7(2)
C1 C2 Ir1 68.4(2)
C7 C2 Ir1 126.7(3)
C2 C3 C4 109.2(3)
C2 C3 C8 126.6(4)
C4 C3 C8 124.2(4)
C2 C3 Ir1 71.7(2)
C4 C3 Ir1 69.0(2)
C8 C3 Ir1 124.3(3)
C3 C4 C5 106.7(3)
C3 C4 C9 126.6(3)
C5 C4 C9 126.0(4)
C3 C4 Ir1 72.9(2)
C5 C4 Ir1 70.7(2)
C9 C4 Ir1 129.2(3)
C1 C5 C4 108.0(3)
C1 C5 C10 124.8(4)
C4 C5 C10 126.7(4)
C1 C5 Ir1 70.4(2)
C4 C5 Ir1 70.6(2)
C10 C5 Ir1 130.9(3)
N1 C11 C12 122.8(4)
N1 C11 C14 119.0(4)
C12 C11 C14 118.3(4)
C16 C12 C13 117.7(3)
C16 C12 C11 116.6(4)
C13 C12 C11 125.7(4)
N2 C13 C12 123.4(4)
N2 C13 C15 118.4(4)
C12 C13 C15 118.2(4)
N3 C16 C12 177.5(5)
F2 C17 F1 102.9(3)
F2 C17 C18 101.8(3)
F1 C17 C18 103.0(3)
F2 C17 Ir1 114.2(3)
F1 C17 Ir1 112.7(3)
C18 C17 Ir1 120.2(3)
F3 C18 F5 105.9(3)
F3 C18 F4 107.3(3)
F5 C18 F4 106.3(4)
F3 C18 C17 112.0(4)
F5 C18 C17 113.2(3)
F4 C18 C17 111.7(3)

loop_
_geom_bond_atom_site_label_1
_geom_bond_atom_site_label_2
_geom_bond_distance
Ir1 N1 2.081(3)
Ir1 N2 2.090(3)
Ir1 C17 2.092(4)
Ir1 C1 2.200(4)
Ir1 C4 2.213(4)
Ir1 C5 2.216(4)
Ir1 C2 2.265(4)
Ir1 C3 2.265(4)
F1 C17 1.424(4)
F2 C17 1.403(5)
F3 C18 1.354(5)
F4 C18 1.358(5)
F5 C18 1.358(5)
N1 C11 1.315(5)
N2 C13 1.324(5)
N3 C16 1.178(6)
C1 C5 1.439(6)
C1 C2 1.467(5)
C1 C6 1.524(5)
C2 C3 1.423(5)
C2 C7 1.509(6)
C3 C4 1.463(6)
C3 C8 1.522(5)
C4 C5 1.467(6)
C4 C9 1.510(6)
C5 C10 1.516(5)
C11 C12 1.439(5)
C11 C14 1.524(6)
C12 C16 1.434(6)
C12 C13 1.438(6)
C13 C15 1.531(5)
C17 C18 1.547(6)
